data_1562528
loop_
_publ_author_name
'Lipina, Olga A.'
'Surat, Ludmila L.'
'Melkozerova, Marina A.'
'Tyutyunnik, Alexander P.'
'Leonidov, Ivan I.'
'Zubkov, Vladimir G.'

_publ_section_title
;
 Synthesis, crystal structure and luminescence properties of
 CaY2&#x2212;xEuxGe3O10 (x=0--2)
;
_journal_name_full 'Journal of Solid State Chemistry'
_journal_page_first 117
_journal_page_last 121
_journal_paper_doi 10.1016/j.jssc.2013.08.002
_journal_volume 206
_journal_year 2013
_chemical_formula_structural 'Ca Y2 Ge3 O10'
_chemical_formula_sum 'Ca Ge3 O10 Y2'
_chemical_formula_weight 595.73
_chemical_name_common 'Calcium Yttrium Germanium Oxide'
_space_group_IT_number 14
_space_group_name_Hall '-P 2ybc'
_space_group_name_H-M_alt 'P 1 21/c 1'
_symmetry_cell_setting monoclinic
_symmetry_space_group_name_Hall '-P 2ybc'
_symmetry_space_group_name_H-M 'P 1 21/c 1'
_cell_angle_alpha 90.0
_cell_angle_beta 108.9988(5)
_cell_angle_gamma 90.0
_cell_formula_units_Z 4
_cell_length_a 6.90763(6)
_cell_length_b 6.84276(5)
_cell_length_c 18.75830(16)
_cell_measurement_temperature 298(2)
_cell_volume 838.353(12)
_computing_data_collection 'STOE Powder Software Package (STOE, Germany)'
_computing_data_reduction 'STOE Powder Software Package (STOE, Germany)'
_computing_structure_refinement GSAS
_computing_structure_solution 'GSAS (A.C. Larson and R.B. Von Dreele, 2004), EXPGUI (Toby, B.H., 2001)'
_diffrn_ambient_temperature 298
_diffrn_detector 'position sensitive detector'
_diffrn_detector_type 'linear mini-PSD (STOE)'
_diffrn_measurement_device_type 'transmission diffractometer Stadi-P (STOE)'
_diffrn_radiation_monochromator 'Primary, curved Ge 111'
_diffrn_radiation_polarisn_ratio 0.8
_diffrn_radiation_probe x-ray
_diffrn_radiation_type 'Cu K\a~1~'
_diffrn_radiation_wavelength 1.54056
_diffrn_source 'sealed X-ray tube'
_diffrn_source_target Cu
_diffrn_source_type 'PHILIPS PW 2283/20'
_exptl_absorpt_correction_T_max 0.90674
_exptl_absorpt_correction_T_min 0.81417
_exptl_absorpt_process_details
;   GSAS Absorption/surface roughness correction: function number 4
 Flat plate transmission absorption correction
Terms =     0.63294E-01     0.0000    
Correction is refined.
;
_exptl_crystal_density_diffrn 4.720
_exptl_crystal_density_method 'not measured'
_pd_calc_method 'Rietveld Refinement'
_pd_char_colour white
_pd_instr_dist_mono/spec 130
_pd_instr_dist_spec/detc 220
_pd_instr_dist_src/mono 260
_pd_instr_location ' ?'
_pd_meas_2theta_range_inc 0.02
_pd_meas_2theta_range_max 119.98
_pd_meas_2theta_range_min 5.0
_pd_meas_number_of_points 5750
_pd_meas_scan_method step
_pd_phase_name 'from C:/GSAS/MyWork/Tarasova/CaY2-xEuxGe3O10/CaY1_7Eu0_3Ge3O10/CAY'
_pd_prep_temperature 1523
_pd_proc_2theta_range_inc 0.02
_pd_proc_2theta_range_max 119.96387
_pd_proc_2theta_range_min 4.98388
_pd_proc_info_datetime 2013-04-08T13:00:30
_pd_proc_info_excluded_regions ' ?'
_pd_proc_ls_background_function
;   GSAS Background function number 1 with 36 terms.
 Shifted Chebyshev function of 1st kind
      1:    1024.91     2:   -1231.75     3:    752.556     4:   -389.546    
      5:    136.074     6:   -16.2853     7:   -36.1180     8:    39.8924    
      9:   -20.4540    10:    1.19239    11:    9.22609    12:   -3.57224    
     13:    11.8005    14:   -6.32328    15:   -3.45968    16:    15.8987    
     17:   -10.4234    18:    13.0413    19:   -2.50860    20:    4.47481    
     21:   -1.00953    22:    8.89222    23:   -6.95901    24:    13.6038    
     25:   -2.86783    26:   0.882761    27:    5.35627    28:   0.529078    
     29:   -1.76783    30:    7.18175    31:  -5.938500E-0332:    2.55350    
     33:   -5.52214    34:    12.8505    35:   -12.3826    36:    9.51345    
;
_pd_proc_ls_peak_cutoff 0.00100
_pd_proc_ls_pref_orient_corr
;   March-Dollase
 AXIS  1 Ratio=   1.01613  h=-1.000  k= 0.000  l= 2.000
 Prefered orientation correction range: Min=   0.95314, Max=   1.02428
;
_pd_proc_ls_profile_function
;
 CW Profile function number 2 with  18 terms
 Profile coefficients for Simpson's rule integration of pseudovoigt function
 C.J. Howard (1982). J. Appl. Cryst.,15,615-620.
 P. Thompson, D.E. Cox & J.B. Hastings (1987). J. Appl. Cryst.,20,79-83.
 #1(GU)   =   80.490 #2(GV)   =  -21.900 #3(GW)   =   20.125
 #4(LX)   =    1.000 #5(LY)   =    4.857 #6(trns) =    0.000
 #7(asym) =   1.0000 #8(shft) =   0.0000 #9(GP)   =    0.000
 #10(stec)=     0.00 #11(ptec)=     0.00 #12(sfec)=     0.00
 #13(L11) =    0.000 #14(L22) =    0.000 #15(L33) =    0.000
 #16(L12) =    0.000 #17(L13) =    0.000 #18(L23) =    0.000
 Peak tails are ignored  where the intensity is below 0.0010 times the peak
   Aniso. broadening axis   0.0   0.0   1.0
;
_pd_proc_ls_prof_R_factor 0.0368
_pd_proc_ls_prof_wR_expected 0.0251
_pd_proc_ls_prof_wR_factor 0.0498
_pd_proc_number_of_points 5750
_pd_spec_mounting 'powder on Mylar film'
_pd_spec_mount_mode transmission
_pd_spec_shape flat_sheet
_pd_spec_size_axial 7
_pd_spec_size_equat 0.1
_refine_ls_goodness_of_fit_all 2.00
_refine_ls_matrix_type full
_refine_ls_number_parameters 102
_refine_ls_number_restraints 0
_refine_ls_R_Fsqd_factor 0.02633
_refine_ls_shift/su_max 0.01
_refine_ls_shift/su_mean 0.00
_reflns_d_resolution_high 0.890
_reflns_d_resolution_low 8.868
_reflns_limit_h_max 7
_reflns_limit_h_min 0
_reflns_limit_k_max 7
_reflns_limit_k_min 0
_reflns_limit_l_max 20
_reflns_limit_l_min -21
_reflns_number_total 1244
_cod_data_source_file CAY2GE3O10.cif
_cod_data_source_block CAY2GE3O10_publ
_cod_depositor_comments
;
The following automatic conversions were performed:

data item '_geom_angle_publ_flag' value 'N' was changed to 'n' in
accordance with the built-in table derived from the CIF Core
dictionary named 'cif_core.dic' version 2.4.5 last updated on
2014-11-21 (2 times).

data item '_geom_bond_publ_flag' value 'N' was changed to 'n' in
accordance with the built-in table derived from the CIF Core
dictionary named 'cif_core.dic' version 2.4.5 last updated on
2014-11-21 (54 times).

Automatic conversion script
Id: cif_fix_values 8369 2020-08-20 11:38:08Z andrius 
;
_cod_database_code 1562528
_gsas_exptl_extinct_corr_t_min 1.00000
_gsas_exptl_extinct_corr_t_max 1.00000

loop_
_symmetry_equiv_pos_site_id
_symmetry_equiv_pos_as_xyz
1 +x,+y,+z
2 -x,+y+1/2,-z+1/2
-1 -x,-y,-z
-2 +x,-y+1/2,+z+1/2

loop_
_atom_site_type_symbol
_atom_site_label
_atom_site_fract_x
_atom_site_fract_y
_atom_site_fract_z
_atom_site_occupancy
_atom_site_thermal_displace_type
_atom_site_U_iso_or_equiv
_atom_site_symmetry_multiplicity
Ca Ca1 0.02485(28) 0.90094(26) 0.41485(11) 0.45 Uiso 0.0216(9) 4
Y Y1 0.02485(28) 0.90094(26) 0.41485(11) 0.55 Uiso 0.0216(9) 4
Ca Ca2 0.58209(29) 0.23430(27) 0.41481(10) 0.462 Uiso 0.0198(9) 4
Y Y2 0.58209(29) 0.23430(27) 0.41481(10) 0.538 Uiso 0.0198(9) 4
Ca Ca3 0.12922(22) 0.12904(21) 0.25331(9) 0.088 Uiso 0.0179(9) 4
Y Y3 0.12922(22) 0.12904(21) 0.25331(9) 0.912 Uiso 0.0179(9) 4
Ge Ge1 0.09713(28) 0.37185(27) 0.42426(10) 1.0 Uiso 0.0239(9) 4
Ge Ge2 0.45201(27) 0.22787(26) 0.07198(10) 1.0 Uiso 0.0218(10) 4
Ge Ge3 0.65606(27) 0.11699(26) 0.24107(10) 1.0 Uiso 0.0195(9) 4
O O1 0.0156(13) 0.0746(11) 0.1289(5) 1.0 Uiso 0.0174(10) 4
O O2 0.0676(13) 0.7187(11) 0.0460(4) 1.0 Uiso 0.0174(10) 4
O O3 0.1470(12) 0.4504(10) 0.2171(4) 1.0 Uiso 0.0174(10) 4
O O4 0.1835(12) 0.8129(11) 0.2676(4) 1.0 Uiso 0.0174(10) 4
O O5 0.2171(14) 0.2016(12) 0.3795(5) 1.0 Uiso 0.0204(10) 4
O O6 0.3084(12) 0.0527(11) 0.0059(5) 1.0 Uiso 0.0204(10) 4
O O7 0.3080(11) 0.4188(11) 0.0876(4) 1.0 Uiso 0.0204(10) 4
O O8 0.4730(13) 0.1679(11) 0.2843(5) 1.0 Uiso 0.0212(10) 4
O O9 0.5255(13) 0.0476(11) 0.1458(5) 1.0 Uiso 0.0212(10) 4
O O10 0.6363(12) 0.3200(12) 0.0387(5) 1.0 Uiso 0.0212(10) 4

loop_
_atom_type_symbol
_atom_type_number_in_cell
_atom_type_scat_dispersion_real
_atom_type_scat_dispersion_imag
_atom_type_scat_Cromer_Mann_a1
_atom_type_scat_Cromer_Mann_a2
_atom_type_scat_Cromer_Mann_a3
_atom_type_scat_Cromer_Mann_a4
_atom_type_scat_Cromer_Mann_b1
_atom_type_scat_Cromer_Mann_b2
_atom_type_scat_Cromer_Mann_b3
_atom_type_scat_Cromer_Mann_b4
_atom_type_scat_Cromer_Mann_c
_atom_type_scat_source
Ca 4.0 0.000 0.000 8.62660 10.4421 7.38730 0.65990 1.58990 85.7484 1.02110 178.437 1.37510 International_Tables_Vol_C
Y 8.0 0.000 0.000 17.7760 1.40290 10.2946 12.8006 5.72629 0.12560 3.26588 104.354 1.91213 International_Tables_Vol_C
Ge 12.0 0.000 0.000 16.0816 2.85090 6.37470 0.25160 3.70680 11.4468 3.68300 54.7625 2.13130 International_Tables_Vol_C
O 40.0 0.000 0.000 3.04850 13.2771 2.28680 5.70110 1.54630 0.32390 0.86700 32.9089 0.25080 International_Tables_Vol_C

loop_
_geom_angle_atom_site_label_1
_geom_angle_atom_site_label_2
_geom_angle_atom_site_label_3
_geom_angle
_geom_angle_site_symmetry_1
_geom_angle_site_symmetry_2
_geom_angle_site_symmetry_3
_geom_angle_publ_flag
Ge1 O6 Ge2 120.7(4) -2_554 . 1_555 n
Ge2 O9 Ge3 120.8(5) 1_555 . 1_555 n

loop_
_geom_bond_atom_site_label_1
_geom_bond_atom_site_label_2
_geom_bond_distance
_geom_bond_site_symmetry_1
_geom_bond_site_symmetry_2
_geom_bond_publ_flag
Ca1 O1 2.364(8) . 2_555 n
Ca1 O2 2.446(8) . 2_555 n
Ca1 O2 2.517(8) . -2_565 n
Ca1 O3 2.395(8) . 2_555 n
Ca1 O5 2.647(8) . 1_565 n
Ca1 O7 2.288(7) . 2_555 n
Ca1 O10 2.284(8) . 2_655 n
Y1 O1 2.364(8) . 2_555 n
Y1 O2 2.446(8) . 2_555 n
Y1 O2 2.517(8) . -2_565 n
Y1 O3 2.395(8) . 2_555 n
Y1 O5 2.647(8) . 1_565 n
Y1 O7 2.288(7) . 2_555 n
Y1 O10 2.284(8) . 2_655 n
Ca2 O2 2.291(8) . 2_645 n
Ca2 O5 2.400(9) . 1_555 n
Ca2 O6 2.607(8) . 2_655 n
Ca2 O7 2.294(8) . 2_645 n
Ca2 O8 2.360(8) . 1_555 n
Ca2 O9 2.427(8) . 2_655 n
Ca2 O10 2.261(8) . -2_555 n
Y2 O2 2.291(8) . 2_645 n
Y2 O5 2.400(9) . 1_555 n
Y2 O6 2.607(8) . 2_655 n
Y2 O7 2.294(8) . 2_645 n
Y2 O8 2.360(8) . 1_555 n
Y2 O9 2.427(8) . 2_655 n
Y2 O10 2.261(8) . -2_555 n
Ca3 O1 2.238(9) . 1_555 n
Ca3 O3 2.317(7) . 1_555 n
Ca3 O3 2.476(7) . 2_545 n
Ca3 O4 2.197(7) . 1_545 n
Ca3 O4 2.419(8) . 2_545 n
Ca3 O5 2.299(9) . 1_555 n
Ca3 O8 2.269(8) . 1_555 n
Y3 O1 2.238(9) . 1_555 n
Y3 O3 2.317(7) . 1_555 n
Y3 O3 2.476(7) . 2_545 n
Y3 O4 2.197(7) . 1_545 n
Y3 O4 2.419(8) . 2_545 n
Y3 O5 2.299(9) . 1_555 n
Y3 O8 2.269(8) . 1_555 n
Ge1 O1 1.738(8) . 2_555 n
Ge1 O2 1.766(8) . 2_545 n
Ge1 O5 1.789(8) . 1_555 n
Ge1 O6 1.813(9) . -2_555 n
Ge2 O6 1.777(8) . 1_555 n
Ge2 O7 1.724(7) . 1_555 n
Ge2 O9 1.800(8) . 1_555 n
Ge2 O10 1.710(8) . 1_555 n
Ge3 O3 1.752(7) . 2_645 n
Ge3 O4 1.781(7) . 2_645 n
Ge3 O8 1.745(8) . 1_555 n
Ge3 O9 1.785(9) . 1_555 n
